data_7110110
loop_
_publ_author_name
'Fa-Nian Shi'
'Filipe A. Almeida Paz'
'Paulo Ribeiro-Claro'
'Joao Rocha'

_publ_section_title
;
 Transposition of chirality from diphosphonate metal-organic framework
 precursors onto porous lanthanide pyrophosphates
;
_journal_name_full Chem.Commun.
_journal_page_first 11668
_journal_paper_doi 10.1039/c3cc46503a
_journal_volume 49
_journal_year 2013
_chemical_absolute_configuration unk
_chemical_formula_sum 'C H3 Er2 O11.5 P3'
_chemical_formula_weight 626.46
_chemical_name_systematic
; 
 ? 
;
_space_group_IT_number 199
_symmetry_cell_setting cubic
_symmetry_space_group_name_Hall 'I 2b 2c 3'
_symmetry_space_group_name_H-M 'I 21 3'
_atom_sites_solution_hydrogens geom
_atom_sites_solution_primary direct
_atom_sites_solution_secondary difmap
_audit_creation_method SHELXL-97
_cell_angle_alpha 90.00
_cell_angle_beta 90.00
_cell_angle_gamma 90.00
_cell_formula_units_Z 8
_cell_length_a 13.4154(2)
_cell_length_b 13.4154(2)
_cell_length_c 13.4154(2)
_cell_measurement_reflns_used 4634
_cell_measurement_temperature 150(2)
_cell_measurement_theta_max 27.99
_cell_measurement_theta_min 2.15
_cell_volume 2414.41(6)
_computing_cell_refinement 'Bruker SMART'
_computing_data_collection 'Bruker SMART'
_computing_data_reduction 'Bruker SAINT'
_computing_molecular_graphics 'Bruker SHELXTL'
_computing_publication_material 'Bruker SHELXTL'
_computing_structure_refinement 'SHELXL-97 (Sheldrick, 2008)'
_computing_structure_solution 'SHELXS-97 (Sheldrick, 2008)'
_diffrn_ambient_temperature 150(2)
_diffrn_measured_fraction_theta_full 0.996
_diffrn_measured_fraction_theta_max 0.996
_diffrn_measurement_device_type 'CCD area detector'
_diffrn_measurement_method 'phi and omega scans'
_diffrn_radiation_monochromator graphite
_diffrn_radiation_source 'fine-focus sealed tube'
_diffrn_radiation_type MoK\a
_diffrn_radiation_wavelength 0.71073
_diffrn_reflns_av_R_equivalents 0.0762
_diffrn_reflns_av_sigmaI/netI 0.0640
_diffrn_reflns_limit_h_max 18
_diffrn_reflns_limit_h_min -17
_diffrn_reflns_limit_k_max 17
_diffrn_reflns_limit_k_min -15
_diffrn_reflns_limit_l_max 16
_diffrn_reflns_limit_l_min -19
_diffrn_reflns_number 14034
_diffrn_reflns_theta_full 30.45
_diffrn_reflns_theta_max 30.45
_diffrn_reflns_theta_min 3.72
_exptl_absorpt_coefficient_mu 14.253
_exptl_absorpt_correction_T_max 0.3951
_exptl_absorpt_correction_T_min 0.3298
_exptl_absorpt_correction_type multi-scan
_exptl_absorpt_process_details Sadabs
_exptl_crystal_colour colorless
_exptl_crystal_density_diffrn 3.447
_exptl_crystal_density_method 'not measured'
_exptl_crystal_description block
_exptl_crystal_F_000 2256
_exptl_crystal_size_max 0.10
_exptl_crystal_size_mid 0.09
_exptl_crystal_size_min 0.08
_refine_diff_density_max 1.920
_refine_diff_density_min -2.259
_refine_diff_density_rms 0.373
_refine_ls_abs_structure_details 'Flack H D (1983), Acta Cryst. A39, 876-881'
_refine_ls_abs_structure_Flack 0.00(5)
_refine_ls_extinction_method none
_refine_ls_goodness_of_fit_ref 1.143
_refine_ls_hydrogen_treatment constr
_refine_ls_matrix_type full
_refine_ls_number_parameters 61
_refine_ls_number_reflns 1232
_refine_ls_number_restraints 7
_refine_ls_restrained_S_all 1.140
_refine_ls_R_factor_all 0.0828
_refine_ls_R_factor_gt 0.0402
_refine_ls_shift/su_max 0.001
_refine_ls_shift/su_mean 0.000
_refine_ls_structure_factor_coef Fsqd
_refine_ls_weighting_details 'calc w=1/[\s^2^(Fo^2^)+(0.0357P)^2^+72.6784P] where P=(Fo^2^+2Fc^2^)/3'
_refine_ls_weighting_scheme calc
_refine_ls_wR_factor_gt 0.0838
_refine_ls_wR_factor_ref 0.1034
_reflns_number_gt 912
_reflns_number_total 1232
_reflns_threshold_expression >2sigma(I)
_cod_data_source_file c3cc46503a.txt
_cod_data_source_block publication_text
_cod_original_sg_symbol_H-M I2(1)3
_cod_original_formula_sum 'C H3 Er2 O11.50 P3'
_cod_database_code 7110110

loop_
_symmetry_equiv_pos_as_xyz
'x, y, z'
'-x+1/2, -y, z+1/2'
'-x, y+1/2, -z+1/2'
'x+1/2, -y+1/2, -z'
'z, x, y'
'z+1/2, -x+1/2, -y'
'-z+1/2, -x, y+1/2'
'-z, x+1/2, -y+1/2'
'y, z, x'
'-y, z+1/2, -x+1/2'
'y+1/2, -z+1/2, -x'
'-y+1/2, -z, x+1/2'
'x+1/2, y+1/2, z+1/2'
'-x+1, -y+1/2, z+1'
'-x+1/2, y+1, -z+1'
'x+1, -y+1, -z+1/2'
'z+1/2, x+1/2, y+1/2'
'z+1, -x+1, -y+1/2'
'-z+1, -x+1/2, y+1'
'-z+1/2, x+1, -y+1'
'y+1/2, z+1/2, x+1/2'
'-y+1/2, z+1, -x+1'
'y+1, -z+1, -x+1/2'
'-y+1, -z+1/2, x+1'

loop_
_atom_site_label
_atom_site_type_symbol
_atom_site_fract_x
_atom_site_fract_y
_atom_site_fract_z
_atom_site_U_iso_or_equiv
_atom_site_adp_type
_atom_site_occupancy
_atom_site_symmetry_multiplicity
_atom_site_calc_flag
_atom_site_refinement_flags
Er1 Er 0.18513(4) 0.68513(4) 0.81487(4) 0.0175(2) Uani 1 3 d S
Er2 Er 0.03164(4) 0.53164(4) 0.96836(4) 0.0232(3) Uani 1 3 d S
P1 P 0.2714(3) 0.4480(3) 0.8955(3) 0.0200(6) Uani 1 1 d .
O1 O 0.1919(7) 0.5284(7) 0.8866(6) 0.0229(18) Uani 1 1 d .
O2 O 0.3743(7) 0.4935(8) 0.9030(7) 0.030(2) Uani 1 1 d .
O3 O 0.2500 0.3932(10) 1.0000 0.031(3) Uani 1 2 d S
O4 O 0.2626(7) 0.3700(7) 0.8183(8) 0.025(2) Uani 1 1 d .
O1M O -0.0698(8) 0.4302(8) 1.0698(8) 0.064(7) Uani 1 3 d SD
C1M C -0.045(4) 0.3323(17) 1.101(4) 0.043(13) Uani 0.33 1 d PDU
H1M1 H -0.1051 0.2904 1.0988 0.065 Uiso 0.33 1 calc PR
H1M2 H -0.0197 0.3344 1.1695 0.065 Uiso 0.33 1 calc PR
H1M3 H 0.0056 0.3045 1.0569 0.065 Uiso 0.33 1 calc PR

loop_
_atom_site_aniso_label
_atom_site_aniso_U_11
_atom_site_aniso_U_22
_atom_site_aniso_U_33
_atom_site_aniso_U_23
_atom_site_aniso_U_13
_atom_site_aniso_U_12
Er1 0.0175(2) 0.0175(2) 0.0175(2) -0.0005(2) -0.0005(2) 0.0005(2)
Er2 0.0232(3) 0.0232(3) 0.0232(3) -0.0008(2) -0.0008(2) 0.0008(2)
P1 0.0197(17) 0.0211(18) 0.0192(16) -0.0014(14) -0.0027(13) 0.0016(13)
O1 0.024(4) 0.021(4) 0.024(4) -0.002(4) 0.003(4) 0.008(4)
O2 0.032(5) 0.036(6) 0.021(5) -0.011(4) -0.003(4) -0.002(4)
O3 0.055(9) 0.021(7) 0.017(7) 0.000 -0.007(6) 0.000
O4 0.021(4) 0.038(5) 0.017(4) -0.001(4) -0.004(4) 0.004(4)
O1M 0.064(7) 0.064(7) 0.064(7) 0.022(6) 0.022(6) -0.022(6)
C1M 0.039(15) 0.046(15) 0.045(15) 0.000(9) -0.004(9) 0.000(9)

loop_
_atom_type_symbol
_atom_type_description
_atom_type_scat_dispersion_real
_atom_type_scat_dispersion_imag
_atom_type_scat_source
C C 0.0033 0.0016 'International Tables Vol C Tables 4.2.6.8 and 6.1.1.4'
H H 0.0000 0.0000 'International Tables Vol C Tables 4.2.6.8 and 6.1.1.4'
O O 0.0106 0.0060 'International Tables Vol C Tables 4.2.6.8 and 6.1.1.4'
P P 0.1023 0.0942 'International Tables Vol C Tables 4.2.6.8 and 6.1.1.4'
Er Er -0.2586 4.9576 'International Tables Vol C Tables 4.2.6.8 and 6.1.1.4'

loop_
_geom_angle_atom_site_label_1
_geom_angle_atom_site_label_2
_geom_angle_atom_site_label_3
_geom_angle
_geom_angle_site_symmetry_1
_geom_angle_site_symmetry_3
O4 Er1 O4 92.8(3) 17_455 16_456
O4 Er1 O4 92.8(3) 17_455 22_545
O4 Er1 O4 92.8(3) 16_456 22_545
O4 Er1 O1 105.0(3) 17_455 .
O4 Er1 O1 90.8(3) 16_456 .
O4 Er1 O1 161.7(3) 22_545 .
O4 Er1 O1 161.7(3) 17_455 11_466
O4 Er1 O1 105.0(3) 16_456 11_466
O4 Er1 O1 90.8(3) 22_545 11_466
O1 Er1 O1 71.0(3) . 11_466
O4 Er1 O1 90.8(3) 17_455 8_656
O4 Er1 O1 161.7(3) 16_456 8_656
O4 Er1 O1 105.0(3) 22_545 8_656
O1 Er1 O1 71.0(3) . 8_656
O1 Er1 O1 71.0(3) 11_466 8_656
O4 Er1 Er2 123.3(2) 17_455 .
O4 Er1 Er2 123.3(2) 16_456 .
O4 Er1 Er2 123.3(2) 22_545 .
O1 Er1 Er2 42.1(2) . .
O1 Er1 Er2 42.1(2) 11_466 .
O1 Er1 Er2 42.1(2) 8_656 .
O2 Er2 O2 113.7(2) 21_445 15_546
O2 Er2 O2 113.7(2) 21_445 18_356
O2 Er2 O2 113.7(2) 15_546 18_356
O2 Er2 O1M 75.2(2) 21_445 .
O2 Er2 O1M 75.2(2) 15_546 .
O2 Er2 O1M 75.2(2) 18_356 .
O2 Er2 O1 86.1(3) 21_445 .
O2 Er2 O1 80.9(3) 15_546 .
O2 Er2 O1 144.6(3) 18_356 .
O1M Er2 O1 140.0(2) . .
O2 Er2 O1 144.6(3) 21_445 8_656
O2 Er2 O1 86.1(3) 15_546 8_656
O2 Er2 O1 80.9(3) 18_356 8_656
O1M Er2 O1 140.0(2) . 8_656
O1 Er2 O1 67.6(3) . 8_656
O2 Er2 O1 80.9(3) 21_445 11_466
O2 Er2 O1 144.6(3) 15_546 11_466
O2 Er2 O1 86.1(3) 18_356 11_466
O1M Er2 O1 140.0(2) . 11_466
O1 Er2 O1 67.6(3) . 11_466
O1 Er2 O1 67.6(3) 8_656 11_466
O2 Er2 Er1 104.8(2) 21_445 .
O2 Er2 Er1 104.8(2) 15_546 .
O2 Er2 Er1 104.8(2) 18_356 .
O1M Er2 Er1 180.0(2) . .
O1 Er2 Er1 40.0(2) . .
O1 Er2 Er1 40.0(2) 8_656 .
O1 Er2 Er1 40.0(2) 11_466 .
O4 P1 O2 114.0(5) . .
O4 P1 O1 113.0(5) . .
O2 P1 O1 111.0(6) . .
O4 P1 O3 105.9(6) . .
O2 P1 O3 106.8(5) . .
O1 P1 O3 105.5(5) . .
P1 O1 Er1 134.8(5) . .
P1 O1 Er2 127.0(5) . .
Er1 O1 Er2 97.9(3) . .
P1 O2 Er2 132.1(6) . 15_546
P1 O3 P1 125.7(9) 15_546 .
P1 O4 Er1 147.9(6) . 16_456
C1M O1M C1M 90(3) 11_466 8_656
C1M O1M C1M 90(3) 11_466 .
C1M O1M C1M 90(3) 8_656 .
C1M O1M Er2 125(2) 11_466 .
C1M O1M Er2 125(2) 8_656 .
C1M O1M Er2 125(2) . .
O1M C1M H1M1 109.5 . .
O1M C1M H1M2 109.5 . .
H1M1 C1M H1M2 109.5 . .
O1M C1M H1M3 109.5 . .
H1M1 C1M H1M3 109.5 . .
H1M2 C1M H1M3 109.5 . .

loop_
_geom_bond_atom_site_label_1
_geom_bond_atom_site_label_2
_geom_bond_distance
_geom_bond_site_symmetry_2
Er1 O4 2.195(10) 17_455
Er1 O4 2.195(10) 16_456
Er1 O4 2.195(10) 22_545
Er1 O1 2.314(9) .
Er1 O1 2.314(9) 11_466
Er1 O1 2.314(9) 8_656
Er1 Er2 3.5666(14) .
Er2 O2 2.197(10) 21_445
Er2 O2 2.197(10) 15_546
Er2 O2 2.197(10) 18_356
Er2 O1M 2.356(19) .
Er2 O1 2.414(9) .
Er2 O1 2.414(9) 8_656
Er2 O1 2.414(9) 11_466
P1 O4 1.477(10) .
P1 O2 1.513(10) .
P1 O1 1.522(9) .
P1 O3 1.609(7) .
O2 Er2 2.198(10) 15_546
O3 P1 1.609(7) 15_546
O4 Er1 2.195(10) 16_456
O1M C1M 1.4180(11) 11_466
O1M C1M 1.4180(10) 8_656
O1M C1M 1.4180(10) .
C1M H1M1 0.9800 .
C1M H1M2 0.9800 .
C1M H1M3 0.9800 .
